data_7024993
loop_
_publ_author_name
'Mason, Kevin'
'Gass, Ian A.'
'Parsons, Simon'
'Collins, Anna'
'White, Fraser J.'
'Slawin, Alexandra M. Z.'
'Brechin, Euan K.'
'Tasker, Peter A.'

_publ_section_title
;
 Building Fe(III) clusters with derivatised salicylaldoximes.
;
_journal_issue 10
_journal_name_full 'Dalton transactions (Cambridge, England : 2003)'
_journal_page_first 2727
_journal_page_last 2734
_journal_paper_doi 10.1039/b924143d
_journal_volume 39
_journal_year 2010
_chemical_compound_source 'Kevin Mason'
_chemical_formula_moiety 'C72 H56 F4 Fe4 N8 O8, 1.5(MeOH)'
_chemical_formula_sum 'C73.5 H62 F4 Fe4 N8 O9.5'
_chemical_formula_weight 1508.71
_chemical_name_systematic
;
?
;
_space_group_IT_number 14
_symmetry_cell_setting monoclinic
_symmetry_space_group_name_Hall '-P 2ybc'
_symmetry_space_group_name_H-M 'P 1 21/c 1'
_atom_sites_solution_hydrogens geom
_atom_sites_solution_primary direct
_atom_sites_solution_secondary difmap
_audit_creation_method SHELXL-97
_cell_angle_alpha 90.00
_cell_angle_beta 115.9810(10)
_cell_angle_gamma 90.00
_cell_formula_units_Z 8
_cell_length_a 26.0878(16)
_cell_length_b 20.7755(12)
_cell_length_c 27.5991(17)
_cell_measurement_reflns_used 7456
_cell_measurement_temperature 150(2)
_cell_measurement_theta_max 26.3075
_cell_measurement_theta_min 2.4285
_cell_volume 13446.7(14)
_computing_cell_refinement Saint
_computing_data_reduction Saint
_computing_molecular_graphics Shelxp
_computing_publication_material 'Platon, encifer'
_computing_structure_refinement 'SHELXL-97 (Sheldrick, 2008)'
_computing_structure_solution 'Shelxs Sheldrick'
_diffrn_ambient_temperature 150(2)
_diffrn_measured_fraction_theta_full 0.999
_diffrn_measured_fraction_theta_max 0.999
_diffrn_measurement_device_type 'Bruker Smart Apex CCD'
_diffrn_measurement_method 'Phi and Omega scans'
_diffrn_radiation_monochromator graphite
_diffrn_radiation_source 'fine-focus sealed tube'
_diffrn_radiation_type MoK\a
_diffrn_radiation_wavelength 0.71073
_diffrn_reflns_av_R_equivalents 0.0870
_diffrn_reflns_av_sigmaI/netI 0.0977
_diffrn_reflns_limit_h_max 25
_diffrn_reflns_limit_h_min -28
_diffrn_reflns_limit_k_max 22
_diffrn_reflns_limit_k_min -23
_diffrn_reflns_limit_l_max 30
_diffrn_reflns_limit_l_min -30
_diffrn_reflns_number 72924
_diffrn_reflns_theta_full 23.26
_diffrn_reflns_theta_max 23.26
_diffrn_reflns_theta_min 1.74
_exptl_absorpt_coefficient_mu 0.923
_exptl_absorpt_correction_T_max 0.9392
_exptl_absorpt_correction_T_min 0.7851
_exptl_absorpt_correction_type multi-scan
_exptl_absorpt_process_details 'SADABS 2007/2'
_exptl_crystal_colour black
_exptl_crystal_density_diffrn 1.490
_exptl_crystal_density_method 'not measured'
_exptl_crystal_description plate
_exptl_crystal_F_000 6200
_exptl_crystal_recrystallization_method 'Slow evaporation of MeOH/pyridine solution'
_exptl_crystal_size_max 0.44
_exptl_crystal_size_mid 0.13
_exptl_crystal_size_min 0.07
_refine_diff_density_max 1.287
_refine_diff_density_min -0.633
_refine_diff_density_rms 0.102
_refine_ls_extinction_method none
_refine_ls_goodness_of_fit_ref 1.118
_refine_ls_hydrogen_treatment constr
_refine_ls_matrix_type full
_refine_ls_number_parameters 1717
_refine_ls_number_reflns 19311
_refine_ls_number_restraints 0
_refine_ls_restrained_S_all 1.118
_refine_ls_R_factor_all 0.1101
_refine_ls_R_factor_gt 0.0803
_refine_ls_shift/su_max 0.001
_refine_ls_shift/su_mean 0.000
_refine_ls_structure_factor_coef Fsqd
_refine_ls_weighting_details 'calc w=1/[\s^2^(Fo^2^)+(0.0436P)^2^+56.0031P] where P=(Fo^2^+2Fc^2^)/3'
_refine_ls_weighting_scheme calc
_refine_ls_wR_factor_gt 0.1624
_refine_ls_wR_factor_ref 0.1741
_reflns_number_gt 14464
_reflns_number_total 19311
_reflns_threshold_expression >2sigma(I)
_cod_data_source_file b924143d.txt
_cod_data_source_block eb9020
_cod_original_cell_volume 13446.6(14)
_cod_original_sg_symbol_H-M 'P 21/c'
_cod_original_formula_sum 'C73.50 H62 F4 Fe4 N8 O9.50'
_cod_database_code 7024993

loop_
_symmetry_equiv_pos_as_xyz
'x, y, z'
'-x, y+1/2, -z+1/2'
'-x, -y, -z'
'x, -y-1/2, z-1/2'

loop_
_atom_site_label
_atom_site_type_symbol
_atom_site_fract_x
_atom_site_fract_y
_atom_site_fract_z
_atom_site_U_iso_or_equiv
_atom_site_adp_type
_atom_site_occupancy
_atom_site_symmetry_multiplicity
_atom_site_calc_flag
_atom_site_refinement_flags
Fe1 Fe 0.49035(4) 0.27924(5) 0.74983(4) 0.0211(3) Uani 1 1 d .
Fe2 Fe 0.42721(5) 0.13435(5) 0.75397(4) 0.0234(3) Uani 1 1 d .
Fe3 Fe 0.30136(5) 0.21243(5) 0.73085(4) 0.0232(3) Uani 1 1 d .
Fe4 Fe 0.37698(5) 0.35640(5) 0.75671(4) 0.0233(3) Uani 1 1 d .
F12 F 0.43394(17) 0.21041(18) 0.71432(14) 0.0263(10) Uani 1 1 d .
F23 F 0.37874(17) 0.18294(19) 0.77990(15) 0.0286(10) Uani 1 1 d .
F34 F 0.33513(18) 0.28552(18) 0.70805(15) 0.0299(10) Uani 1 1 d .
F41 F 0.44516(17) 0.30234(18) 0.78878(15) 0.0283(10) Uani 1 1 d .
O1A O 0.5274(2) 0.2694(2) 0.70445(17) 0.0248(12) Uani 1 1 d .
C1A C 0.5083(3) 0.2748(3) 0.6517(3) 0.0224(17) Uani 1 1 d .
C2A C 0.4618(3) 0.3141(3) 0.6204(3) 0.0252(18) Uani 1 1 d .
C3A C 0.4448(3) 0.3161(4) 0.5643(3) 0.0299(19) Uani 1 1 d .
H3A H 0.4131 0.3420 0.5423 0.036 Uiso 1 1 calc R
C4A C 0.4722(3) 0.2821(4) 0.5404(3) 0.037(2) Uani 1 1 d .
H4A H 0.4598 0.2844 0.5026 0.044 Uiso 1 1 calc R
C5A C 0.5180(3) 0.2444(4) 0.5718(3) 0.033(2) Uani 1 1 d .
H5A H 0.5374 0.2203 0.5556 0.039 Uiso 1 1 calc R
C6A C 0.5360(3) 0.2413(4) 0.6268(3) 0.0286(18) Uani 1 1 d .
H6A H 0.5681 0.2155 0.6480 0.034 Uiso 1 1 calc R
C21A C 0.4300(3) 0.3547(3) 0.6415(3) 0.0210(17) Uani 1 1 d .
N22A N 0.4343(2) 0.3454(3) 0.6898(2) 0.0191(13) Uani 1 1 d .
O2A O 0.4041(2) 0.3873(2) 0.70558(18) 0.0254(12) Uani 1 1 d .
C23A C 0.3921(3) 0.4062(3) 0.6063(3) 0.0259(18) Uani 1 1 d .
C24A C 0.4161(4) 0.4608(4) 0.5945(3) 0.042(2) Uani 1 1 d .
H24A H 0.4563 0.4656 0.6098 0.050 Uiso 1 1 calc R
C25A C 0.3817(5) 0.5072(4) 0.5610(4) 0.059(3) Uani 1 1 d .
H25A H 0.3980 0.5445 0.5535 0.071 Uiso 1 1 calc R
C26A C 0.3231(5) 0.5001(5) 0.5381(4) 0.068(3) Uani 1 1 d .
H26A H 0.2992 0.5328 0.5151 0.082 Uiso 1 1 calc R
C27A C 0.2996(4) 0.4467(5) 0.5482(4) 0.059(3) Uani 1 1 d .
H27A H 0.2594 0.4414 0.5315 0.070 Uiso 1 1 calc R
C28A C 0.3344(4) 0.3993(4) 0.5832(3) 0.040(2) Uani 1 1 d .
H28A H 0.3178 0.3623 0.5907 0.048 Uiso 1 1 calc R
O1B O 0.4350(2) 0.0662(2) 0.80260(19) 0.0305(13) Uani 1 1 d .
C1B C 0.4480(3) 0.0700(4) 0.8543(3) 0.0303(19) Uani 1 1 d .
O2B O 0.5314(2) 0.2190(2) 0.80703(17) 0.0245(12) Uani 1 1 d .
C2B C 0.4854(3) 0.1181(4) 0.8888(3) 0.0289(19) Uani 1 1 d .
C3B C 0.4958(3) 0.1172(4) 0.9433(3) 0.032(2) Uani 1 1 d .
H3B H 0.5207 0.1488 0.9667 0.038 Uiso 1 1 calc R
C4B C 0.4722(4) 0.0738(4) 0.9642(3) 0.038(2) Uani 1 1 d .
H4B H 0.4796 0.0758 1.0011 0.046 Uiso 1 1 calc R
C5B C 0.4371(4) 0.0263(4) 0.9306(3) 0.040(2) Uani 1 1 d .
H5B H 0.4206 -0.0051 0.9446 0.049 Uiso 1 1 calc R
C6B C 0.4263(4) 0.0247(4) 0.8773(3) 0.035(2) Uani 1 1 d .
H6B H 0.4029 -0.0089 0.8553 0.042 Uiso 1 1 calc R
C21B C 0.5139(3) 0.1669(3) 0.8697(3) 0.0254(18) Uani 1 1 d .
N22B N 0.4992(2) 0.1764(3) 0.8191(2) 0.0229(14) Uani 1 1 d .
C23B C 0.5629(3) 0.2051(3) 0.9104(3) 0.0258(18) Uani 1 1 d .
C24B C 0.6185(3) 0.1899(4) 0.9218(3) 0.035(2) Uani 1 1 d .
H24B H 0.6256 0.1538 0.9044 0.042 Uiso 1 1 calc R
C25B C 0.6642(4) 0.2253(4) 0.9574(3) 0.042(2) Uani 1 1 d .
H25B H 0.7021 0.2142 0.9644 0.051 Uiso 1 1 calc R
C26B C 0.6536(4) 0.2765(4) 0.9826(3) 0.044(2) Uani 1 1 d .
H26B H 0.6847 0.3014 1.0072 0.053 Uiso 1 1 calc R
C27B C 0.5991(4) 0.2930(4) 0.9732(3) 0.043(2) Uani 1 1 d .
H27B H 0.5928 0.3285 0.9916 0.052 Uiso 1 1 calc R
C28B C 0.5534(4) 0.2577(4) 0.9368(3) 0.034(2) Uani 1 1 d .
H28B H 0.5156 0.2693 0.9299 0.041 Uiso 1 1 calc R
O1C O 0.2264(2) 0.2242(2) 0.67429(18) 0.0310(13) Uani 1 1 d .
C1C C 0.2170(3) 0.2428(3) 0.6250(3) 0.0255(18) Uani 1 1 d .
O2C O 0.3580(2) 0.1099(2) 0.69152(18) 0.0247(12) Uani 1 1 d .
C2C C 0.2496(3) 0.2196(3) 0.5995(3) 0.0278(19) Uani 1 1 d .
C3C C 0.2388(4) 0.2460(4) 0.5489(3) 0.039(2) Uani 1 1 d .
H3C H 0.2608 0.2315 0.5312 0.046 Uiso 1 1 calc R
C4C C 0.1978(4) 0.2917(4) 0.5243(3) 0.035(2) Uani 1 1 d .
H4C H 0.1929 0.3105 0.4912 0.043 Uiso 1 1 calc R
C5C C 0.1635(4) 0.3103(4) 0.5487(3) 0.042(2) Uani 1 1 d .
H5C H 0.1329 0.3395 0.5309 0.050 Uiso 1 1 calc R
C6C C 0.1735(3) 0.2868(4) 0.5980(3) 0.034(2) Uani 1 1 d .
H6C H 0.1503 0.3008 0.6145 0.041 Uiso 1 1 calc R
C21C C 0.2952(3) 0.1700(3) 0.6231(3) 0.0238(17) Uani 1 1 d .
N22C N 0.3168(3) 0.1578(3) 0.6736(2) 0.0230(14) Uani 1 1 d .
C23C C 0.3164(3) 0.1372(3) 0.5871(3) 0.0250(17) Uani 1 1 d .
C24C C 0.3651(4) 0.1601(4) 0.5850(3) 0.036(2) Uani 1 1 d .
H24C H 0.3847 0.1960 0.6064 0.043 Uiso 1 1 calc R
C25C C 0.3850(4) 0.1311(4) 0.5520(3) 0.044(2) Uani 1 1 d .
H25C H 0.4185 0.1471 0.5507 0.053 Uiso 1 1 calc R
C26C C 0.3574(4) 0.0795(4) 0.5210(3) 0.046(2) Uani 1 1 d .
H26C H 0.3721 0.0591 0.4990 0.055 Uiso 1 1 calc R
C27C C 0.3085(4) 0.0571(4) 0.5218(3) 0.037(2) Uani 1 1 d .
H27C H 0.2886 0.0219 0.4995 0.045 Uiso 1 1 calc R
C28C C 0.2878(4) 0.0855(4) 0.5549(3) 0.034(2) Uani 1 1 d .
H28C H 0.2540 0.0696 0.5557 0.041 Uiso 1 1 calc R
O1D O 0.4103(2) 0.4169(2) 0.81399(19) 0.0316(13) Uani 1 1 d .
C1D C 0.4321(3) 0.4073(3) 0.8665(3) 0.0262(18) Uani 1 1 d .
O2D O 0.2974(2) 0.2724(2) 0.78284(18) 0.0271(12) Uani 1 1 d .
C2D C 0.4116(3) 0.3594(3) 0.8903(3) 0.0246(17) Uani 1 1 d .
C3D C 0.4370(3) 0.3559(4) 0.9470(3) 0.036(2) Uani 1 1 d .
H3D H 0.4233 0.3249 0.9638 0.044 Uiso 1 1 calc R
C4D C 0.4805(3) 0.3956(4) 0.9786(3) 0.035(2) Uani 1 1 d .
H4D H 0.4967 0.3918 1.0167 0.042 Uiso 1 1 calc R
C5D C 0.5008(4) 0.4408(4) 0.9556(3) 0.045(2) Uani 1 1 d .
H5D H 0.5311 0.4685 0.9775 0.053 Uiso 1 1 calc R
C6D C 0.4767(3) 0.4461(4) 0.8996(3) 0.0303(19) Uani 1 1 d .
H6D H 0.4914 0.4772 0.8838 0.036 Uiso 1 1 calc R
C21D C 0.3644(3) 0.3148(4) 0.8596(3) 0.0248(18) Uani 1 1 d .
N22D N 0.3436(2) 0.3121(3) 0.8074(2) 0.0239(14) Uani 1 1 d .
C23D C 0.3414(3) 0.2722(4) 0.8880(3) 0.0284(19) Uani 1 1 d .
C24D C 0.3524(4) 0.2067(4) 0.8914(3) 0.037(2) Uani 1 1 d .
H24D H 0.3743 0.1890 0.8747 0.044 Uiso 1 1 calc R
C25D C 0.3318(4) 0.1674(4) 0.9188(3) 0.049(3) Uani 1 1 d .
H25D H 0.3404 0.1227 0.9218 0.058 Uiso 1 1 calc R
C26D C 0.2994(4) 0.1915(6) 0.9415(3) 0.058(3) Uani 1 1 d .
H26D H 0.2859 0.1638 0.9607 0.070 Uiso 1 1 calc R
C27D C 0.2858(4) 0.2566(6) 0.9370(3) 0.053(3) Uani 1 1 d .
H27D H 0.2619 0.2730 0.9520 0.063 Uiso 1 1 calc R
C28D C 0.3072(3) 0.2972(4) 0.9106(3) 0.034(2) Uani 1 1 d .
H28D H 0.2986 0.3418 0.9079 0.041 Uiso 1 1 calc R
N1E N 0.5470(3) 0.3582(3) 0.7908(2) 0.0261(15) Uani 1 1 d .
C2E C 0.5624(4) 0.3700(4) 0.8426(3) 0.037(2) Uani 1 1 d .
H2E H 0.5493 0.3416 0.8618 0.044 Uiso 1 1 calc R
C3E C 0.5962(4) 0.4208(4) 0.8700(3) 0.044(2) Uani 1 1 d .
H3E H 0.6072 0.4268 0.9073 0.052 Uiso 1 1 calc R
C4E C 0.6133(4) 0.4619(4) 0.8421(4) 0.048(2) Uani 1 1 d .
H4E H 0.6353 0.4987 0.8595 0.058 Uiso 1 1 calc R
C5E C 0.5989(4) 0.4506(4) 0.7891(4) 0.047(2) Uani 1 1 d .
H5E H 0.6117 0.4785 0.7694 0.056 Uiso 1 1 calc R
C6E C 0.5659(4) 0.3989(4) 0.7649(3) 0.036(2) Uani 1 1 d .
H6E H 0.5559 0.3912 0.7279 0.043 Uiso 1 1 calc R
N1F N 0.4874(2) 0.0879(2) 0.7331(2) 0.0336(17) Uani 1 1 d G
C2F C 0.4928(2) 0.1078(3) 0.68751(19) 0.048(2) Uani 1 1 d G
H2F H 0.4638 0.1332 0.6610 0.057 Uiso 1 1 calc R
C3F C 0.5407(3) 0.0905(3) 0.6807(3) 0.077(4) Uani 1 1 d G
H3F H 0.5444 0.1041 0.6495 0.092 Uiso 1 1 calc R
C4F C 0.5832(2) 0.0533(3) 0.7195(3) 0.073(3) Uani 1 1 d G
H4F H 0.6159 0.0415 0.7148 0.087 Uiso 1 1 calc R
C5F C 0.5778(2) 0.0334(3) 0.7651(3) 0.075(4) Uani 1 1 d G
H5F H 0.6068 0.0080 0.7916 0.090 Uiso 1 1 calc R
C6F C 0.5299(3) 0.0507(3) 0.77193(19) 0.068(3) Uani 1 1 d G
H6F H 0.5262 0.0371 0.8031 0.081 Uiso 1 1 calc R
N1G N 0.2668(3) 0.1373(3) 0.7613(2) 0.0292(15) Uani 1 1 d .
C2G C 0.2925(4) 0.0827(4) 0.7802(4) 0.048(2) Uani 1 1 d .
H2G H 0.3294 0.0756 0.7821 0.058 Uiso 1 1 calc R
C3G C 0.2673(5) 0.0345(4) 0.7976(4) 0.060(3) Uani 1 1 d .
H3G H 0.2876 -0.0043 0.8117 0.072 Uiso 1 1 calc R
C4G C 0.2161(4) 0.0419(5) 0.7947(4) 0.054(3) Uani 1 1 d .
H4G H 0.1984 0.0084 0.8053 0.065 Uiso 1 1 calc R
C5G C 0.1891(4) 0.0994(5) 0.7759(4) 0.051(3) Uani 1 1 d .
H5G H 0.1526 0.1072 0.7745 0.061 Uiso 1 1 calc R
C6G C 0.2149(4) 0.1449(4) 0.7593(3) 0.045(2) Uani 1 1 d .
H6G H 0.1953 0.1842 0.7456 0.054 Uiso 1 1 calc R
N1H N 0.3018(3) 0.4142(3) 0.7193(2) 0.0274(15) Uani 1 1 d .
C2H C 0.2907(4) 0.4595(4) 0.7469(3) 0.041(2) Uani 1 1 d .
H2H H 0.3160 0.4648 0.7839 0.049 Uiso 1 1 calc R
C3H C 0.2434(4) 0.5000(4) 0.7240(4) 0.052(3) Uani 1 1 d .
H3H H 0.2361 0.5319 0.7449 0.063 Uiso 1 1 calc R
C4H C 0.2084(4) 0.4923(4) 0.6711(4) 0.049(2) Uani 1 1 d .
H4H H 0.1764 0.5198 0.6541 0.059 Uiso 1 1 calc R
C5H C 0.2184(4) 0.4454(4) 0.6419(4) 0.051(3) Uani 1 1 d .
H5H H 0.1935 0.4392 0.6049 0.062 Uiso 1 1 calc R
C6H C 0.2660(3) 0.4070(4) 0.6678(3) 0.035(2) Uani 1 1 d .
H6H H 0.2733 0.3740 0.6478 0.042 Uiso 1 1 calc R
Fe5 Fe 0.03451(4) 0.78808(5) 0.76384(4) 0.0233(3) Uani 1 1 d .
Fe6 Fe 0.14321(5) 0.83552(5) 0.73115(4) 0.0245(3) Uani 1 1 d .
Fe7 Fe 0.15464(4) 0.67724(5) 0.69611(4) 0.0216(3) Uani 1 1 d .
Fe8 Fe 0.06787(4) 0.62870(5) 0.75548(4) 0.0218(3) Uani 1 1 d .
F56 F 0.06637(17) 0.80317(18) 0.71110(15) 0.0268(10) Uani 1 1 d .
F67 F 0.17264(17) 0.74592(17) 0.75030(15) 0.0267(10) Uani 1 1 d .
F78 F 0.07915(17) 0.66607(18) 0.69537(15) 0.0275(10) Uani 1 1 d .
F85 F 0.08705(17) 0.71349(18) 0.79129(15) 0.0262(10) Uani 1 1 d .
O1J O -0.0250(2) 0.8479(2) 0.73105(19) 0.0306(13) Uani 1 1 d .
C1J C -0.0678(3) 0.8497(3) 0.6813(3) 0.0287(18) Uani 1 1 d .
O2J O -0.0107(2) 0.6550(2) 0.72406(18) 0.0242(12) Uani 1 1 d .
C2J C -0.0893(3) 0.7942(3) 0.6485(3) 0.0268(18) Uani 1 1 d .
C3J C -0.1347(3) 0.8030(4) 0.5968(3) 0.036(2) Uani 1 1 d .
H3J H -0.1481 0.7670 0.5734 0.043 Uiso 1 1 calc R
C4J C -0.1602(4) 0.8616(4) 0.5790(3) 0.041(2) Uani 1 1 d .
H4J H -0.1913 0.8658 0.5443 0.049 Uiso 1 1 calc R
C5J C -0.1399(3) 0.9148(3) 0.6125(3) 0.032(2) Uani 1 1 d .
H5J H -0.1573 0.9556 0.6008 0.039 Uiso 1 1 calc R
C6J C -0.0947(3) 0.9088(4) 0.6626(3) 0.0320(19) Uani 1 1 d .
H6J H -0.0814 0.9457 0.6850 0.038 Uiso 1 1 calc R
C21J C -0.0663(3) 0.7298(3) 0.6648(3) 0.0223(17) Uani 1 1 d .
N22J N -0.0230(3) 0.7193(3) 0.7107(2) 0.0245(14) Uani 1 1 d .
C23J C -0.0935(3) 0.6735(3) 0.6288(3) 0.0268(18) Uani 1 1 d .
C24J C -0.0645(3) 0.6446(4) 0.6017(3) 0.0324(19) Uani 1 1 d .
H24J H -0.0291 0.6616 0.6055 0.039 Uiso 1 1 calc R
C25J C -0.0879(4) 0.5911(4) 0.5696(3) 0.043(2) Uani 1 1 d .
H25J H -0.0686 0.5714 0.5512 0.052 Uiso 1 1 calc R
C26J C -0.1383(4) 0.5667(4) 0.5645(3) 0.049(3) Uani 1 1 d .
H26J H -0.1543 0.5303 0.5421 0.059 Uiso 1 1 calc R
C27J C -0.1663(4) 0.5938(4) 0.5912(3) 0.042(2) Uani 1 1 d .
H27J H -0.2008 0.5752 0.5881 0.051 Uiso 1 1 calc R
C28J C -0.1448(3) 0.6479(4) 0.6226(3) 0.034(2) Uani 1 1 d .
H28J H -0.1652 0.6674 0.6400 0.041 Uiso 1 1 calc R
O1K O 0.2170(2) 0.8728(2) 0.7641(2) 0.0327(13) Uani 1 1 d .
C1K C 0.2580(3) 0.8626(3) 0.8130(3) 0.0278(18) Uani 1 1 d .
O2K O 0.0945(2) 0.8436(2) 0.81314(19) 0.0278(12) Uani 1 1 d .
C2K C 0.2479(3) 0.8489(3) 0.8576(3) 0.031(2) Uani 1 1 d .
C3K C 0.2961(4) 0.8409(4) 0.9079(4) 0.046(2) Uani 1 1 d .
H3K H 0.2901 0.8321 0.9388 0.055 Uiso 1 1 calc R
C4K C 0.3502(4) 0.8455(5) 0.9139(4) 0.055(3) Uani 1 1 d .
H4K H 0.3812 0.8389 0.9483 0.066 Uiso 1 1 calc R
C5K C 0.3604(4) 0.8594(4) 0.8705(4) 0.047(2) Uani 1 1 d .
H5K H 0.3984 0.8637 0.8749 0.056 Uiso 1 1 calc R
C6K C 0.3154(3) 0.8673(4) 0.8204(3) 0.036(2) Uani 1 1 d .
H6K H 0.3228 0.8761 0.7903 0.044 Uiso 1 1 calc R
C21K C 0.1906(3) 0.8437(3) 0.8550(3) 0.0241(18) Uani 1 1 d .
N22K N 0.1455(3) 0.8448(3) 0.8092(2) 0.0288(16) Uani 1 1 d .
C23K C 0.1840(3) 0.8342(4) 0.9057(3) 0.0303(19) Uani 1 1 d .
C24K C 0.1844(3) 0.7715(4) 0.9254(3) 0.036(2) Uani 1 1 d .
H24K H 0.1899 0.7357 0.9068 0.043 Uiso 1 1 calc R
C25K C 0.1770(3) 0.7613(4) 0.9714(3) 0.041(2) Uani 1 1 d .
H25K H 0.1778 0.7190 0.9847 0.049 Uiso 1 1 calc R
C26K C 0.1685(4) 0.8141(5) 0.9978(3) 0.053(3) Uani 1 1 d .
H26K H 0.1630 0.8077 1.0293 0.063 Uiso 1 1 calc R
C27K C 0.1678(5) 0.8754(5) 0.9789(4) 0.063(3) Uani 1 1 d .
H27K H 0.1615 0.9114 0.9968 0.075 Uiso 1 1 calc R
C28K C 0.1764(4) 0.8836(4) 0.9331(3) 0.047(2) Uani 1 1 d .
H28K H 0.1769 0.9261 0.9206 0.056 Uiso 1 1 calc R
O1L O 0.1316(2) 0.6262(2) 0.63201(18) 0.0257(12) Uani 1 1 d .
C1L C 0.0871(3) 0.6330(3) 0.5846(3) 0.0225(17) Uani 1 1 d .
O2L O 0.1399(2) 0.8163(2) 0.66046(19) 0.0294(12) Uani 1 1 d .
C2L C 0.0584(3) 0.6915(3) 0.5658(3) 0.0228(17) Uani 1 1 d .
C3L C 0.0112(4) 0.6923(4) 0.5152(3) 0.039(2) Uani 1 1 d .
H3L H -0.0098 0.7311 0.5028 0.047 Uiso 1 1 calc R
C4L C -0.0058(4) 0.6380(4) 0.4825(3) 0.044(2) Uani 1 1 d .
H4L H -0.0377 0.6398 0.4482 0.053 Uiso 1 1 calc R
C5L C 0.0240(4) 0.5820(4) 0.5005(3) 0.041(2) Uani 1 1 d .
H5L H 0.0131 0.5449 0.4781 0.049 Uiso 1 1 calc R
C6L C 0.0693(4) 0.5788(4) 0.5504(3) 0.037(2) Uani 1 1 d .
H6L H 0.0893 0.5393 0.5622 0.045 Uiso 1 1 calc R
C21L C 0.0777(3) 0.7533(3) 0.5947(3) 0.0273(18) Uani 1 1 d .
N22L N 0.1215(3) 0.7548(3) 0.6413(2) 0.0263(15) Uani 1 1 d .
C23L C 0.0469(3) 0.8130(4) 0.5692(3) 0.0294(19) Uani 1 1 d .
C24L C 0.0021(4) 0.8318(4) 0.5802(4) 0.053(3) Uani 1 1 d .
H24L H -0.0060 0.8078 0.6053 0.064 Uiso 1 1 calc R
C25L C -0.0312(4) 0.8854(4) 0.5549(4) 0.060(3) Uani 1 1 d .
H25L H -0.0619 0.8980 0.5626 0.072 Uiso 1 1 calc R
C26L C -0.0186(4) 0.9197(4) 0.5185(4) 0.051(3) Uani 1 1 d .
H26L H -0.0412 0.9558 0.5003 0.061 Uiso 1 1 calc R
C27L C 0.0256(4) 0.9021(4) 0.5089(3) 0.048(2) Uani 1 1 d .
H27L H 0.0340 0.9263 0.4840 0.057 Uiso 1 1 calc R
C28L C 0.0592(4) 0.8496(3) 0.5343(3) 0.033(2) Uani 1 1 d .
H28L H 0.0908 0.8388 0.5275 0.040 Uiso 1 1 calc R
O1M O 0.0732(2) 0.5858(2) 0.81814(19) 0.0266(12) Uani 1 1 d .
C1M C 0.1147(3) 0.5841(3) 0.8680(3) 0.0221(17) Uani 1 1 d .
O2M O 0.1824(2) 0.6130(2) 0.75250(18) 0.0221(11) Uani 1 1 d .
C2M C 0.1723(3) 0.5927(3) 0.8789(3) 0.0187(16) Uani 1 1 d .
C3M C 0.2127(3) 0.5902(3) 0.9334(3) 0.0283(18) Uani 1 1 d .
H3M H 0.2519 0.5963 0.9420 0.034 Uiso 1 1 calc R
C4M C 0.1974(4) 0.5793(4) 0.9748(3) 0.036(2) Uani 1 1 d .
H4M H 0.2257 0.5782 1.0111 0.044 Uiso 1 1 calc R
C5M C 0.1421(3) 0.5702(4) 0.9631(3) 0.0320(19) Uani 1 1 d .
H5M H 0.1313 0.5621 0.9913 0.038 Uiso 1 1 calc R
C6M C 0.1011(3) 0.5728(4) 0.9106(3) 0.0317(19) Uani 1 1 d .
H6M H 0.0623 0.5666 0.9031 0.038 Uiso 1 1 calc R
C21M C 0.1928(3) 0.5996(3) 0.8378(3) 0.0209(17) Uani 1 1 d .
N22M N 0.1576(2) 0.6109(2) 0.7878(2) 0.0196(14) Uani 1 1 d .
C23M C 0.2548(3) 0.5945(4) 0.8549(3) 0.0274(18) Uani 1 1 d .
C24M C 0.2867(4) 0.6478(5) 0.8596(3) 0.046(2) Uani 1 1 d .
H24M H 0.2690 0.6889 0.8498 0.055 Uiso 1 1 calc R
C25M C 0.3450(5) 0.6420(7) 0.8786(4) 0.076(4) Uani 1 1 d .
H25M H 0.3674 0.6794 0.8824 0.091 Uiso 1 1 calc R
C26M C 0.3709(5) 0.5838(9) 0.8922(4) 0.082(5) Uani 1 1 d .
H26M H 0.4111 0.5807 0.9054 0.098 Uiso 1 1 calc R
C27M C 0.3398(5) 0.5305(7) 0.8868(4) 0.067(3) Uani 1 1 d .
H27M H 0.3580 0.4898 0.8959 0.080 Uiso 1 1 calc R
C28M C 0.2816(4) 0.5348(4) 0.8682(3) 0.044(2) Uani 1 1 d .
H28M H 0.2597 0.4969 0.8643 0.053 Uiso 1 1 calc R
N1N N 0.0012(3) 0.7613(3) 0.8201(2) 0.0265(15) Uani 1 1 d .
C2N C 0.0343(3) 0.7371(4) 0.8679(3) 0.033(2) Uani 1 1 d .
H2N H 0.0740 0.7344 0.8778 0.039 Uiso 1 1 calc R
C3N C 0.0156(4) 0.7158(4) 0.9041(3) 0.048(2) Uani 1 1 d .
H3N H 0.0415 0.6993 0.9382 0.057 Uiso 1 1 calc R
C4N C -0.0421(4) 0.7190(4) 0.8897(3) 0.042(2) Uani 1 1 d .
H4N H -0.0570 0.7045 0.9136 0.051 Uiso 1 1 calc R
C5N C -0.0775(4) 0.7436(4) 0.8399(3) 0.042(2) Uani 1 1 d .
H5N H -0.1174 0.7464 0.8289 0.051 Uiso 1 1 calc R
C6N C -0.0547(4) 0.7640(4) 0.8064(3) 0.036(2) Uani 1 1 d .
H6N H -0.0795 0.7808 0.7721 0.043 Uiso 1 1 calc R
N1P N 0.1052(3) 0.9277(3) 0.7013(3) 0.0326(17) Uani 1 1 d .
C2P C 0.0670(4) 0.9544(4) 0.7134(4) 0.044(2) Uani 1 1 d .
H2P H 0.0554 0.9323 0.7370 0.053 Uiso 1 1 calc R
C3P C 0.0431(4) 1.0132(4) 0.6935(4) 0.058(3) Uani 1 1 d .
H3P H 0.0161 1.0318 0.7038 0.070 Uiso 1 1 calc R
C4P C 0.0585(4) 1.0442(4) 0.6589(4) 0.058(3) Uani 1 1 d .
H4P H 0.0425 1.0850 0.6449 0.069 Uiso 1 1 calc R
C5P C 0.0967(5) 1.0173(4) 0.6443(4) 0.063(3) Uani 1 1 d .
H5P H 0.1084 1.0388 0.6204 0.076 Uiso 1 1 calc R
C6P C 0.1182(4) 0.9578(4) 0.6652(4) 0.051(3) Uani 1 1 d .
H6P H 0.1434 0.9371 0.6535 0.061 Uiso 1 1 calc R
N1Q N 0.2387(3) 0.6865(3) 0.6998(2) 0.0286(15) Uani 1 1 d .
C2Q C 0.2790(3) 0.7241(4) 0.7359(3) 0.0317(19) Uani 1 1 d .
H2Q H 0.2700 0.7478 0.7606 0.038 Uiso 1 1 calc R
C3Q C 0.3327(4) 0.7303(4) 0.7391(3) 0.039(2) Uani 1 1 d .
H3Q H 0.3598 0.7579 0.7653 0.047 Uiso 1 1 calc R
C4Q C 0.3468(4) 0.6974(5) 0.7051(4) 0.052(3) Uani 1 1 d .
H4Q H 0.3838 0.7016 0.7069 0.063 Uiso 1 1 calc R
C5Q C 0.3067(5) 0.6570(6) 0.6670(4) 0.072(3) Uani 1 1 d .
H5Q H 0.3156 0.6329 0.6425 0.087 Uiso 1 1 calc R
C6Q C 0.2532(4) 0.6533(4) 0.6664(4) 0.050(3) Uani 1 1 d .
H6Q H 0.2255 0.6257 0.6407 0.060 Uiso 1 1 calc R
N1R N 0.0443(3) 0.5397(3) 0.7094(2) 0.0261(15) Uani 1 1 d .
C2R C 0.0815(4) 0.5041(4) 0.7008(4) 0.046(2) Uani 1 1 d .
H2R H 0.1198 0.5187 0.7144 0.056 Uiso 1 1 calc R
C3R C 0.0670(5) 0.4461(4) 0.6725(4) 0.067(3) Uani 1 1 d .
H3R H 0.0950 0.4217 0.6672 0.080 Uiso 1 1 calc R
C4R C 0.0133(5) 0.4252(4) 0.6529(3) 0.048(3) Uani 1 1 d .
H4R H 0.0025 0.3862 0.6329 0.057 Uiso 1 1 calc R
C5R C -0.0261(4) 0.4603(4) 0.6617(4) 0.051(3) Uani 1 1 d .
H5R H -0.0641 0.4452 0.6491 0.062 Uiso 1 1 calc R
C6R C -0.0100(3) 0.5181(4) 0.6892(3) 0.036(2) Uani 1 1 d .
H6R H -0.0379 0.5432 0.6939 0.043 Uiso 1 1 calc R

loop_
_atom_site_aniso_label
_atom_site_aniso_U_11
_atom_site_aniso_U_22
_atom_site_aniso_U_33
_atom_site_aniso_U_23
_atom_site_aniso_U_13
_atom_site_aniso_U_12
Fe1 0.0235(6) 0.0233(6) 0.0174(5) 0.0022(4) 0.0099(5) 0.0027(5)
Fe2 0.0257(6) 0.0232(6) 0.0195(5) 0.0019(4) 0.0083(5) 0.0016(5)
Fe3 0.0252(6) 0.0271(6) 0.0173(5) -0.0004(4) 0.0092(5) 0.0023(5)
Fe4 0.0296(7) 0.0227(6) 0.0188(5) 0.0005(4) 0.0118(5) 0.0044(5)
F12 0.032(3) 0.024(2) 0.020(2) 0.0003(17) 0.0083(19) 0.0018(19)
F23 0.024(2) 0.036(2) 0.023(2) 0.0031(18) 0.0080(19) 0.0040(19)
F34 0.036(3) 0.026(2) 0.026(2) -0.0012(18) 0.012(2) -0.001(2)
F41 0.030(3) 0.032(2) 0.024(2) 0.0035(18) 0.014(2) 0.0052(19)
O1A 0.022(3) 0.036(3) 0.015(2) -0.001(2) 0.007(2) 0.002(2)
C1A 0.019(4) 0.029(4) 0.022(4) 0.003(3) 0.012(3) -0.003(3)
C2A 0.031(5) 0.026(4) 0.026(4) -0.005(3) 0.019(4) -0.006(4)
C3A 0.028(5) 0.041(5) 0.021(4) -0.001(3) 0.011(4) 0.004(4)
C4A 0.037(5) 0.053(5) 0.022(4) 0.001(4) 0.015(4) 0.010(4)
C5A 0.033(5) 0.045(5) 0.031(4) -0.011(4) 0.024(4) -0.005(4)
C6A 0.024(5) 0.040(5) 0.024(4) 0.004(3) 0.013(4) 0.003(4)
C21A 0.021(4) 0.023(4) 0.015(4) 0.003(3) 0.005(3) -0.001(3)
N22A 0.022(3) 0.019(3) 0.017(3) -0.002(2) 0.009(3) 0.000(3)
O2A 0.032(3) 0.021(3) 0.027(3) 0.005(2) 0.016(2) 0.008(2)
C23A 0.029(5) 0.030(4) 0.020(4) -0.002(3) 0.011(4) 0.010(4)
C24A 0.044(6) 0.027(5) 0.053(5) 0.014(4) 0.020(5) 0.004(4)
C25A 0.085(9) 0.023(5) 0.072(7) 0.022(5) 0.037(7) 0.012(5)
C26A 0.082(9) 0.061(7) 0.055(7) 0.032(6) 0.023(6) 0.043(7)
C27A 0.035(6) 0.076(8) 0.054(6) 0.012(6) 0.009(5) 0.011(5)
C28A 0.045(6) 0.037(5) 0.035(5) 0.007(4) 0.015(4) 0.001(4)
O1B 0.039(3) 0.026(3) 0.024(3) 0.001(2) 0.011(3) -0.006(2)
C1B 0.025(5) 0.028(4) 0.031(4) 0.007(4) 0.006(4) -0.001(4)
O2B 0.022(3) 0.030(3) 0.021(3) 0.007(2) 0.008(2) 0.001(2)
C2B 0.027(5) 0.032(4) 0.027(4) 0.010(3) 0.010(4) 0.010(4)
C3B 0.032(5) 0.040(5) 0.017(4) 0.006(3) 0.006(4) 0.002(4)
C4B 0.041(5) 0.049(5) 0.019(4) 0.010(4) 0.008(4) -0.001(4)
C5B 0.048(6) 0.037(5) 0.045(5) 0.018(4) 0.029(5) 0.004(4)
C6B 0.042(5) 0.027(4) 0.035(5) 0.011(4) 0.015(4) 0.000(4)
C21B 0.025(4) 0.026(4) 0.023(4) 0.006(3) 0.008(4) 0.009(3)
N22B 0.015(3) 0.027(3) 0.030(4) 0.004(3) 0.013(3) 0.002(3)
C23B 0.035(5) 0.022(4) 0.018(4) 0.004(3) 0.010(4) 0.003(4)
C24B 0.034(5) 0.039(5) 0.028(4) -0.004(4) 0.011(4) 0.002(4)
C25B 0.025(5) 0.056(6) 0.041(5) -0.004(5) 0.010(4) -0.002(4)
C26B 0.041(6) 0.044(6) 0.028(5) 0.002(4) -0.004(4) -0.009(5)
C27B 0.071(7) 0.031(5) 0.025(4) -0.001(4) 0.017(5) 0.000(5)
C28B 0.033(5) 0.043(5) 0.024(4) 0.010(4) 0.011(4) 0.005(4)
O1C 0.025(3) 0.046(3) 0.022(3) 0.003(2) 0.010(2) 0.005(3)
C1C 0.027(5) 0.029(4) 0.022(4) 0.002(3) 0.012(4) -0.001(4)
O2C 0.028(3) 0.021(3) 0.026(3) -0.004(2) 0.012(2) 0.003(2)
C2C 0.040(5) 0.022(4) 0.014(4) 0.002(3) 0.004(4) -0.006(4)
C3C 0.053(6) 0.040(5) 0.027(4) -0.001(4) 0.021(4) 0.008(4)
C4C 0.050(6) 0.028(4) 0.024(4) 0.011(4) 0.011(4) 0.002(4)
C5C 0.044(6) 0.040(5) 0.035(5) 0.005(4) 0.010(4) 0.011(4)
C6C 0.037(5) 0.037(5) 0.032(4) 0.001(4) 0.018(4) 0.004(4)
C21C 0.024(4) 0.028(4) 0.016(4) 0.002(3) 0.006(3) -0.001(3)
N22C 0.030(4) 0.017(3) 0.020(3) 0.001(2) 0.009(3) 0.004(3)
C23C 0.025(5) 0.030(4) 0.019(4) 0.003(3) 0.008(3) 0.001(4)
C24C 0.036(5) 0.049(5) 0.020(4) -0.006(4) 0.010(4) -0.002(4)
C25C 0.037(5) 0.067(6) 0.031(5) -0.006(5) 0.017(4) -0.009(5)
C26C 0.059(7) 0.052(6) 0.036(5) 0.004(4) 0.029(5) 0.018(5)
C27C 0.056(6) 0.028(5) 0.035(5) -0.010(4) 0.025(5) -0.011(4)
C28C 0.039(5) 0.031(5) 0.033(4) 0.003(4) 0.016(4) -0.003(4)
O1D 0.039(3) 0.029(3) 0.026(3) -0.005(2) 0.014(3) 0.001(2)
C1D 0.028(5) 0.028(4) 0.020(4) -0.008(3) 0.008(4) 0.009(4)
O2D 0.025(3) 0.036(3) 0.018(2) -0.008(2) 0.008(2) -0.004(2)
C2D 0.028(5) 0.033(4) 0.019(4) -0.006(3) 0.015(3) 0.003(4)
C3D 0.038(5) 0.040(5) 0.028(4) 0.005(4) 0.012(4) 0.005(4)
C4D 0.033(5) 0.047(5) 0.019(4) -0.011(4) 0.006(4) -0.010(4)
C5D 0.050(6) 0.037(5) 0.038(5) -0.011(4) 0.011(5) 0.002(4)
C6D 0.033(5) 0.029(4) 0.033(4) -0.002(4) 0.019(4) -0.001(4)
C21D 0.021(4) 0.035(4) 0.019(4) -0.008(3) 0.010(3) 0.007(3)
N22D 0.019(3) 0.031(4) 0.024(3) 0.002(3) 0.011(3) -0.001(3)
C23D 0.025(5) 0.038(5) 0.016(4) -0.005(3) 0.003(3) -0.002(4)
C24D 0.039(5) 0.047(5) 0.021(4) -0.001(4) 0.010(4) 0.003(4)
C25D 0.053(7) 0.043(5) 0.043(5) 0.014(4) 0.015(5) -0.006(5)
C26D 0.047(7) 0.095(9) 0.032(5) 0.010(5) 0.016(5) -0.027(6)
C27D 0.040(6) 0.105(9) 0.020(4) 0.007(5) 0.020(4) 0.002(6)
C28D 0.031(5) 0.051(5) 0.021(4) -0.006(4) 0.012(4) 0.004(4)
N1E 0.029(4) 0.025(3) 0.020(3) 0.004(3) 0.006(3) -0.002(3)
C2E 0.050(6) 0.033(5) 0.042(5) 0.000(4) 0.033(4) -0.014(4)
C3E 0.056(6) 0.040(5) 0.034(5) -0.008(4) 0.019(5) -0.026(5)
C4E 0.048(6) 0.044(6) 0.050(6) -0.017(5) 0.019(5) -0.015(5)
C5E 0.047(6) 0.038(5) 0.054(6) 0.012(4) 0.021(5) -0.014(4)
C6E 0.047(6) 0.033(5) 0.024(4) 0.007(4) 0.012(4) 0.001(4)
N1F 0.037(4) 0.031(4) 0.033(4) 0.009(3) 0.015(3) 0.021(3)
C2F 0.055(6) 0.056(6) 0.045(5) 0.010(5) 0.033(5) 0.022(5)
C3F 0.117(11) 0.039(6) 0.093(9) 0.011(6) 0.062(8) 0.024(7)
C4F 0.091(9) 0.042(6) 0.105(9) -0.006(6) 0.061(8) -0.003(6)
C5F 0.063(8) 0.035(6) 0.146(11) 0.003(6) 0.063(8) 0.020(5)
C6F 0.066(8) 0.072(7) 0.079(8) -0.036(6) 0.046(7) -0.028(6)
N1G 0.027(4) 0.033(4) 0.026(3) -0.004(3) 0.009(3) -0.007(3)
C2G 0.042(6) 0.033(5) 0.078(7) 0.005(5) 0.034(5) -0.002(4)
C3G 0.072(8) 0.023(5) 0.103(8) 0.013(5) 0.054(7) 0.007(5)
C4G 0.061(7) 0.046(6) 0.066(7) 0.001(5) 0.038(6) -0.012(5)
C5G 0.047(6) 0.063(7) 0.057(6) -0.008(5) 0.037(5) -0.015(5)
C6G 0.048(6) 0.043(5) 0.044(5) 0.004(4) 0.020(5) -0.004(5)
N1H 0.030(4) 0.025(3) 0.033(4) 0.001(3) 0.020(3) 0.009(3)
C2H 0.034(5) 0.052(6) 0.036(5) -0.011(4) 0.014(4) 0.016(4)
C3H 0.049(6) 0.051(6) 0.047(6) -0.011(5) 0.012(5) 0.022(5)
C4H 0.039(6) 0.046(6) 0.065(6) 0.009(5) 0.025(5) 0.024(5)
C5H 0.052(6) 0.051(6) 0.046(5) 0.007(5) 0.018(5) 0.023(5)
C6H 0.036(5) 0.037(5) 0.028(4) -0.003(4) 0.010(4) 0.014(4)
Fe5 0.0231(6) 0.0229(6) 0.0228(5) -0.0010(4) 0.0091(5) 0.0020(5)
Fe6 0.0273(6) 0.0185(6) 0.0278(6) -0.0007(4) 0.0122(5) -0.0008(5)
Fe7 0.0246(6) 0.0179(5) 0.0236(5) 0.0014(4) 0.0117(5) 0.0001(5)
Fe8 0.0200(6) 0.0190(6) 0.0259(6) 0.0035(4) 0.0097(5) 0.0007(4)
F56 0.025(2) 0.025(2) 0.029(2) -0.0022(18) 0.011(2) -0.0039(18)
F67 0.027(2) 0.019(2) 0.032(2) -0.0015(18) 0.011(2) -0.0007(18)
F78 0.027(2) 0.028(2) 0.026(2) 0.0007(18) 0.011(2) -0.0003(19)
F85 0.027(2) 0.027(2) 0.025(2) 0.0047(18) 0.0114(19) 0.0058(19)
O1J 0.033(3) 0.026(3) 0.027(3) -0.002(2) 0.008(3) 0.006(2)
C1J 0.027(5) 0.027(4) 0.033(4) 0.003(3) 0.015(4) -0.001(4)
O2J 0.024(3) 0.017(3) 0.032(3) 0.003(2) 0.012(2) 0.002(2)
C2J 0.027(5) 0.024(4) 0.030(4) -0.008(3) 0.013(4) -0.004(3)
C3J 0.040(5) 0.028(5) 0.031(4) 0.001(4) 0.008(4) 0.001(4)
C4J 0.040(5) 0.031(5) 0.034(5) 0.013(4) -0.001(4) -0.004(4)
C5J 0.028(5) 0.018(4) 0.046(5) 0.007(4) 0.011(4) 0.001(3)
C6J 0.031(5) 0.028(4) 0.039(5) 0.004(4) 0.016(4) -0.003(4)
C21J 0.017(4) 0.025(4) 0.020(4) 0.002(3) 0.004(3) -0.003(3)
N22J 0.024(4) 0.024(3) 0.029(3) 0.003(3) 0.015(3) 0.000(3)
C23J 0.028(5) 0.020(4) 0.023(4) 0.009(3) 0.004(4) 0.005(3)
C24J 0.028(5) 0.031(5) 0.036(4) 0.005(4) 0.012(4) 0.006(4)
C25J 0.064(7) 0.026(5) 0.032(5) -0.005(4) 0.013(5) -0.002(5)
C26J 0.064(7) 0.023(5) 0.036(5) -0.001(4) -0.002(5) -0.007(5)
C27J 0.030(5) 0.038(5) 0.038(5) 0.009(4) -0.004(4) -0.013(4)
C28J 0.035(5) 0.031(5) 0.034(4) 0.004(4) 0.013(4) -0.002(4)
O1K 0.037(3) 0.021(3) 0.044(3) -0.006(2) 0.021(3) -0.008(2)
C1K 0.021(4) 0.019(4) 0.039(5) -0.001(3) 0.010(4) 0.004(3)
O2K 0.024(3) 0.024(3) 0.032(3) 0.002(2) 0.009(2) 0.005(2)
C2K 0.028(5) 0.019(4) 0.040(5) -0.006(3) 0.009(4) 0.001(3)
C3K 0.042(6) 0.045(5) 0.046(5) 0.001(4) 0.015(5) -0.006(4)
C4K 0.033(6) 0.066(7) 0.047(6) 0.020(5) 0.000(5) -0.003(5)
C5K 0.027(5) 0.037(5) 0.072(7) 0.005(5) 0.017(5) -0.001(4)
C6K 0.029(5) 0.027(4) 0.054(5) -0.003(4) 0.018(4) -0.006(4)
C21K 0.024(4) 0.011(4) 0.030(4) -0.008(3) 0.004(4) 0.003(3)
N22K 0.029(4) 0.019(3) 0.036(4) -0.007(3) 0.011(3) 0.003(3)
C23K 0.019(4) 0.033(5) 0.028(4) -0.008(4) 0.000(4) -0.004(3)
C24K 0.032(5) 0.033(5) 0.040(5) 0.002(4) 0.013(4) -0.004(4)
C25K 0.033(5) 0.052(6) 0.031(5) 0.002(4) 0.008(4) -0.011(4)
C26K 0.052(6) 0.083(8) 0.031(5) 0.004(5) 0.025(5) 0.002(6)
C27K 0.103(9) 0.048(6) 0.040(5) -0.006(5) 0.034(6) 0.023(6)
C28K 0.065(7) 0.040(5) 0.034(5) 0.002(4) 0.021(5) 0.011(5)
O1L 0.031(3) 0.019(3) 0.026(3) 0.001(2) 0.012(3) 0.000(2)
C1L 0.027(4) 0.025(4) 0.021(4) 0.002(3) 0.015(4) -0.003(3)
O2L 0.037(3) 0.020(3) 0.035(3) -0.002(2) 0.019(3) -0.006(2)
C2L 0.020(4) 0.026(4) 0.024(4) 0.003(3) 0.011(3) -0.001(3)
C3L 0.044(6) 0.034(5) 0.036(5) 0.000(4) 0.014(4) -0.002(4)
C4L 0.048(6) 0.043(5) 0.032(5) 0.000(4) 0.009(4) -0.010(5)
C5L 0.057(6) 0.030(5) 0.030(5) -0.007(4) 0.013(4) -0.008(4)
C6L 0.049(6) 0.025(4) 0.032(5) 0.000(4) 0.012(4) -0.004(4)
C21L 0.034(5) 0.028(4) 0.026(4) 0.006(3) 0.019(4) 0.002(4)
N22L 0.034(4) 0.023(3) 0.026(3) 0.003(3) 0.018(3) -0.002(3)
C23L 0.037(5) 0.031(4) 0.022(4) 0.000(3) 0.014(4) -0.002(4)
C24L 0.061(7) 0.052(6) 0.063(6) 0.031(5) 0.043(6) 0.023(5)
C25L 0.065(7) 0.051(6) 0.089(8) 0.035(6) 0.055(6) 0.022(5)
C26L 0.067(7) 0.032(5) 0.063(6) 0.014(5) 0.038(6) 0.020(5)
C27L 0.068(7) 0.034(5) 0.051(6) 0.020(4) 0.034(5) 0.011(5)
C28L 0.048(6) 0.020(4) 0.042(5) 0.004(4) 0.030(4) 0.004(4)
O1M 0.019(3) 0.027(3) 0.032(3) 0.009(2) 0.010(2) 0.001(2)
C1M 0.027(5) 0.014(4) 0.031(4) 0.000(3) 0.018(4) 0.002(3)
O2M 0.030(3) 0.022(3) 0.024(3) 0.002(2) 0.020(2) 0.000(2)
C2M 0.022(4) 0.014(4) 0.022(4) -0.003(3) 0.010(3) 0.006(3)
C3M 0.029(5) 0.027(4) 0.033(4) -0.001(3) 0.017(4) 0.001(4)
C4M 0.036(5) 0.040(5) 0.027(4) -0.004(4) 0.008(4) 0.004(4)
C5M 0.030(5) 0.046(5) 0.030(4) 0.001(4) 0.022(4) 0.004(4)
C6M 0.029(5) 0.042(5) 0.030(4) 0.003(4) 0.018(4) -0.001(4)
C21M 0.022(4) 0.015(4) 0.023(4) 0.003(3) 0.007(3) 0.000(3)
N22M 0.024(4) 0.011(3) 0.029(3) 0.004(2) 0.016(3) 0.003(3)
C23M 0.025(5) 0.045(5) 0.013(4) -0.001(3) 0.010(3) -0.001(4)
C24M 0.035(6) 0.074(7) 0.031(5) 0.006(4) 0.016(4) -0.017(5)
C25M 0.045(8) 0.141(12) 0.033(6) -0.002(7) 0.009(5) -0.044(8)
C26M 0.023(7) 0.191(16) 0.031(6) -0.008(8) 0.013(5) 0.006(9)
C27M 0.033(7) 0.117(10) 0.042(6) -0.008(6) 0.009(5) 0.043(7)
C28M 0.043(6) 0.056(6) 0.032(5) -0.001(4) 0.014(4) 0.014(5)
N1N 0.025(4) 0.032(4) 0.023(3) -0.001(3) 0.011(3) 0.004(3)
C2N 0.028(5) 0.049(5) 0.025(4) -0.001(4) 0.015(4) 0.003(4)
C3N 0.052(7) 0.059(6) 0.030(5) 0.000(4) 0.016(5) -0.003(5)
C4N 0.049(6) 0.052(6) 0.039(5) -0.003(4) 0.031(5) -0.010(5)
C5N 0.033(5) 0.060(6) 0.042(5) -0.023(5) 0.023(5) -0.015(4)
C6N 0.032(5) 0.037(5) 0.035(5) -0.001(4) 0.012(4) 0.006(4)
N1P 0.038(4) 0.013(3) 0.044(4) 0.007(3) 0.014(4) -0.002(3)
C2P 0.049(6) 0.017(4) 0.079(7) 0.015(4) 0.041(5) 0.011(4)
C3P 0.033(6) 0.050(6) 0.105(8) 0.028(6) 0.043(6) 0.020(5)
C4P 0.063(7) 0.032(5) 0.071(7) 0.016(5) 0.023(6) 0.012(5)
C5P 0.102(10) 0.039(6) 0.059(6) 0.007(5) 0.045(7) 0.004(6)
C6P 0.072(7) 0.024(5) 0.072(7) 0.008(5) 0.046(6) -0.001(5)
N1Q 0.027(4) 0.036(4) 0.032(4) -0.004(3) 0.022(3) -0.002(3)
C2Q 0.019(5) 0.051(5) 0.025(4) -0.002(4) 0.009(4) -0.004(4)
C3Q 0.027(5) 0.042(5) 0.044(5) 0.000(4) 0.012(4) 0.002(4)
C4Q 0.035(6) 0.061(6) 0.071(7) 0.004(5) 0.032(5) -0.015(5)
C5Q 0.064(8) 0.098(9) 0.082(8) -0.033(7) 0.057(7) -0.021(7)
C6Q 0.038(6) 0.064(6) 0.065(6) -0.019(5) 0.038(5) -0.020(5)
N1R 0.029(4) 0.019(3) 0.032(3) 0.002(3) 0.015(3) -0.005(3)
C2R 0.046(6) 0.037(5) 0.063(6) -0.019(5) 0.030(5) -0.008(4)
C3R 0.075(8) 0.037(6) 0.097(8) -0.025(6) 0.046(7) -0.006(6)
C4R 0.068(7) 0.027(5) 0.035(5) -0.002(4) 0.011(5) -0.001(5)
C5R 0.050(6) 0.034(5) 0.056(6) 0.008(5) 0.011(5) -0.011(5)
C6R 0.024(5) 0.023(4) 0.044(5) 0.009(4) 0.000(4) -0.001(4)

loop_
_atom_type_symbol
_atom_type_description
_atom_type_scat_dispersion_real
_atom_type_scat_dispersion_imag
_atom_type_scat_source
C C 0.0033 0.0016 'International Tables Vol C Tables 4.2.6.8 and 6.1.1.4'
H H 0.0000 0.0000 'International Tables Vol C Tables 4.2.6.8 and 6.1.1.4'
N N 0.0061 0.0033 'International Tables Vol C Tables 4.2.6.8 and 6.1.1.4'
O O 0.0106 0.0060 'International Tables Vol C Tables 4.2.6.8 and 6.1.1.4'
F F 0.0171 0.0103 'International Tables Vol C Tables 4.2.6.8 and 6.1.1.4'
Fe Fe 0.3463 0.8444 'International Tables Vol C Tables 4.2.6.8 and 6.1.1.4'

loop_
_geom_angle_atom_site_label_1
_geom_angle_atom_site_label_2
_geom_angle_atom_site_label_3
_geom_angle
O1A Fe1 O2B 102.1(2)
O1A Fe1 F41 169.95(19)
O2B Fe1 F41 87.80(18)
O1A Fe1 F12 94.52(19)
O2B Fe1 F12 87.81(18)
F41 Fe1 F12 87.33(17)
O1A Fe1 N22A 86.0(2)
O2B Fe1 N22A 171.3(2)
F41 Fe1 N22A 84.13(19)
F12 Fe1 N22A 88.45(18)
O1A Fe1 N1E 89.9(2)
O2B Fe1 N1E 93.3(2)
F41 Fe1 N1E 88.0(2)
F12 Fe1 N1E 175.1(2)
N22A Fe1 N1E 89.8(2)
O1B Fe2 O2C 101.7(2)
O1B Fe2 F12 168.74(19)
O2C Fe2 F12 89.50(18)
O1B Fe2 F23 90.7(2)
O2C Fe2 F23 87.81(18)
F12 Fe2 F23 91.05(17)
O1B Fe2 N1F 89.4(2)
O2C Fe2 N1F 98.7(2)
F12 Fe2 N1F 87.57(19)
F23 Fe2 N1F 173.35(19)
O1B Fe2 N22B 85.8(2)
O2C Fe2 N22B 171.1(2)
F12 Fe2 N22B 83.14(19)
F23 Fe2 N22B 87.28(19)
N1F Fe2 N22B 86.1(2)
O1C Fe3 O2D 98.9(2)
O1C Fe3 F23 167.1(2)
O2D Fe3 F23 93.56(18)
O1C Fe3 F34 94.6(2)
O2D Fe3 F34 85.28(19)
F23 Fe3 F34 89.56(17)
O1C Fe3 N22C 85.4(2)
O2D Fe3 N22C 169.9(2)
F23 Fe3 N22C 82.75(19)
F34 Fe3 N22C 85.32(19)
O1C Fe3 N1G 87.6(2)
O2D Fe3 N1G 90.5(2)
F23 Fe3 N1G 89.1(2)
F34 Fe3 N1G 175.5(2)
N22C Fe3 N1G 98.7(2)
O1D Fe4 O2A 101.9(2)
O1D Fe4 F41 90.57(19)
O2A Fe4 F41 88.28(18)
O1D Fe4 F34 166.9(2)
O2A Fe4 F34 91.21(19)
F41 Fe4 F34 90.11(17)
O1D Fe4 N1H 91.1(2)
O2A Fe4 N1H 90.7(2)
F41 Fe4 N1H 178.2(2)
F34 Fe4 N1H 88.5(2)
O1D Fe4 N22D 84.8(2)
O2A Fe4 N22D 173.2(2)
F41 Fe4 N22D 90.40(19)
F34 Fe4 N22D 82.1(2)
N1H Fe4 N22D 90.4(2)
Fe2 F12 Fe1 122.15(18)
Fe3 F23 Fe2 122.26(19)
Fe4 F34 Fe3 123.0(2)
Fe4 F41 Fe1 122.36(19)
C1A O1A Fe1 131.5(5)
O1A C1A C6A 118.6(6)
O1A C1A C2A 122.3(7)
C6A C1A C2A 119.1(6)
C1A C2A C3A 117.7(7)
C1A C2A C21A 125.1(6)
C3A C2A C21A 117.2(7)
C4A C3A C2A 122.3(7)
C4A C3A H3A 118.8
C2A C3A H3A 118.8
C3A C4A C5A 119.2(7)
C3A C4A H4A 120.4
C5A C4A H4A 120.4
C4A C5A C6A 120.2(7)
C4A C5A H5A 119.9
C6A C5A H5A 119.9
C5A C6A C1A 121.6(7)
C5A C6A H6A 119.2
C1A C6A H6A 119.2
N22A C21A C2A 120.6(6)
N22A C21A C23A 120.6(6)
C2A C21A C23A 118.7(6)
C21A N22A O2A 115.3(5)
C21A N22A Fe1 127.4(5)
O2A N22A Fe1 116.9(4)
N22A O2A Fe4 117.7(4)
C28A C23A C24A 119.3(7)
C28A C23A C21A 120.8(7)
C24A C23A C21A 119.8(7)
C25A C24A C23A 120.1(9)
C25A C24A H24A 119.9
C23A C24A H24A 119.9
C24A C25A C26A 120.2(9)
C24A C25A H25A 119.9
C26A C25A H25A 119.9
C27A C26A C25A 120.1(9)
C27A C26A H26A 119.9
C25A C26A H26A 119.9
C26A C27A C28A 120.3(10)
C26A C27A H27A 119.9
C28A C27A H27A 119.9
C23A C28A C27A 120.0(8)
C23A C28A H28A 120.0
C27A C28A H28A 120.0
C1B O1B Fe2 128.2(5)
O1B C1B C6B 119.6(7)
O1B C1B C2B 122.6(7)
C6B C1B C2B 117.8(7)
N22B O2B Fe1 116.3(4)
C3B C2B C1B 117.3(7)
C3B C2B C21B 119.8(7)
C1B C2B C21B 123.0(7)
C4B C3B C2B 123.6(8)
C4B C3B H3B 118.2
C2B C3B H3B 118.2
C3B C4B C5B 118.6(7)
C3B C4B H4B 120.7
C5B C4B H4B 120.7
C6B C5B C4B 120.0(8)
C6B C5B H5B 120.0
C4B C5B H5B 120.0
C5B C6B C1B 122.7(8)
C5B C6B H6B 118.6
C1B C6B H6B 118.6
N22B C21B C2B 122.1(7)
N22B C21B C23B 118.6(7)
C2B C21B C23B 119.3(6)
C21B N22B O2B 116.3(6)
C21B N22B Fe2 125.7(5)
O2B N22B Fe2 118.0(4)
C24B C23B C28B 118.1(7)
C24B C23B C21B 120.8(7)
C28B C23B C21B 121.1(7)
C25B C24B C23B 122.1(8)
C25B C24B H24B 118.9
C23B C24B H24B 118.9
C26B C25B C24B 118.5(8)
C26B C25B H25B 120.8
C24B C25B H25B 120.8
C25B C26B C27B 121.5(8)
C25B C26B H26B 119.3
C27B C26B H26B 119.3
C26B C27B C28B 119.7(8)
C26B C27B H27B 120.1
C28B C27B H27B 120.1
C27B C28B C23B 120.1(8)
C27B C28B H28B 120.0
C23B C28B H28B 119.9
C1C O1C Fe3 122.6(5)
O1C C1C C6C 118.8(7)
O1C C1C C2C 122.1(6)
C6C C1C C2C 119.2(7)
N22C O2C Fe2 113.7(3)
C1C C2C C3C 117.4(7)
C1C C2C C21C 124.1(6)
C3C C2C C21C 118.5(7)
C4C C3C C2C 122.3(8)
C4C C3C H3C 118.8
C2C C3C H3C 118.8
C3C C4C C5C 118.9(7)
C3C C4C H4C 120.6
C5C C4C H4C 120.6
C6C C5C C4C 120.1(8)
C6C C5C H5C 119.9
C4C C5C H5C 119.9
C5C C6C C1C 121.8(8)
C5C C6C H6C 119.1
C1C C6C H6C 119.1
N22C C21C C2C 120.0(7)
N22C C21C C23C 121.3(6)
C2C C21C C23C 118.7(6)
C21C N22C O2C 115.6(6)
C21C N22C Fe3 124.6(5)
O2C N22C Fe3 119.3(4)
C24C C23C C28C 119.3(7)
C24C C23C C21C 119.0(7)
C28C C23C C21C 121.7(7)
C25C C24C C23C 119.9(8)
C25C C24C H24C 120.0
C23C C24C H24C 120.0
C26C C25C C24C 120.8(9)
C26C C25C H25C 119.6
C24C C25C H25C 119.6
C25C C26C C27C 119.9(8)
C25C C26C H26C 120.1
C27C C26C H26C 120.1
C26C C27C C28C 120.3(8)
C26C C27C H27C 119.9
C28C C27C H27C 119.9
C27C C28C C23C 119.8(8)
C27C C28C H28C 120.1
C23C C28C H28C 120.1
C1D O1D Fe4 129.2(5)
O1D C1D C6D 118.2(7)
O1D C1D C2D 123.0(7)
C6D C1D C2D 118.8(6)
N22D O2D Fe3 115.7(4)
C3D C2D C1D 117.4(7)
C3D C2D C21D 118.2(7)
C1D C2D C21D 124.4(6)
C4D C3D C2D 122.2(8)
C4D C3D H3D 118.9
C2D C3D H3D 118.9
C5D C4D C3D 120.2(7)
C5D C4D H4D 119.9
C3D C4D H4D 119.9
C4D C5D C6D 119.5(8)
C4D C5D H5D 120.3
C6D C5D H5D 120.3
C1D C6D C5D 121.8(8)
C1D C6D H6D 119.1
C5D C6D H6D 119.1
N22D C21D C23D 119.7(7)
N22D C21D C2D 120.1(7)
C23D C21D C2D 120.3(6)
C21D N22D O2D 115.1(6)
C21D N22D Fe4 127.7(5)
O2D N22D Fe4 117.0(4)
C24D C23D C28D 119.4(8)
C24D C23D C21D 120.3(7)
C28D C23D C21D 120.3(7)
C25D C24D C23D 120.1(9)
C25D C24D H24D 120.0
C23D C24D H24D 120.0
C26D C25D C24D 120.8(9)
C26D C25D H25D 119.6
C24D C25D H25D 119.6
C25D C26D C27D 120.5(9)
C25D C26D H26D 119.8
C27D C26D H26D 119.8
C28D C27D C26D 119.6(9)
C28D C27D H27D 120.2
C26D C27D H27D 120.2
C27D C28D C23D 119.6(8)
C27D C28D H28D 120.2
C23D C28D H28D 120.2
C2E N1E C6E 116.9(7)
C2E N1E Fe1 121.2(5)
C6E N1E Fe1 121.9(5)
N1E C2E C3E 123.6(7)
N1E C2E H2E 118.2
C3E C2E H2E 118.2
C4E C3E C2E 117.9(8)
C4E C3E H3E 121.0
C2E C3E H3E 121.0
C3E C4E C5E 119.9(8)
C3E C4E H4E 120.1
C5E C4E H4E 120.1
C6E C5E C4E 118.9(8)
C6E C5E H5E 120.6
C4E C5E H5E 120.6
N1E C6E C5E 122.8(7)
N1E C6E H6E 118.6
C5E C6E H6E 118.6
C2F N1F C6F 120.0
C2F N1F Fe2 119.4(3)
C6F N1F Fe2 118.5(3)
C3F C2F N1F 120.0
C3F C2F H2F 120.0
N1F C2F H2F 120.0
C4F C3F C2F 120.0
C4F C3F H3F 120.0
C2F C3F H3F 120.0
C3F C4F C5F 120.0
C3F C4F H4F 120.0
C5F C4F H4F 120.0
C6F C5F C4F 120.0
C6F C5F H5F 120.0
C4F C5F H5F 120.0
C5F C6F N1F 120.0
C5F C6F H6F 120.0
N1F C6F H6F 120.0
C2G N1G C6G 117.0(7)
C2G N1G Fe3 123.8(6)
C6G N1G Fe3 119.2(5)
N1G C2G C3G 121.6(9)
N1G C2G H2G 119.2
C3G C2G H2G 119.2
C4G C3G C2G 121.2(9)
C4G C3G H3G 119.4
C2G C3G H3G 119.4
C3G C4G C5G 117.8(9)
C3G C4G H4G 121.1
C5G C4G H4G 121.1
C6G C5G C4G 119.2(10)
C6G C5G H5G 120.4
C4G C5G H5G 120.4
N1G C6G C5G 123.2(9)
N1G C6G H6G 118.4
C5G C6G H6G 118.4
C2H N1H C6H 117.9(7)
C2H N1H Fe4 120.6(5)
C6H N1H Fe4 121.5(5)
N1H C2H C3H 123.0(8)
N1H C2H H2H 118.5
C3H C2H H2H 118.5
C4H C3H C2H 117.5(8)
C4H C3H H3H 121.3
C2H C3H H3H 121.3
C3H C4H C5H 120.7(8)
C3H C4H H4H 119.6
C5H C4H H4H 119.6
C4H C5H C6H 118.0(8)
C4H C5H H5H 121.0
C6H C5H H5H 121.0
N1H C6H C5H 122.8(7)
N1H C6H H6H 118.6
C5H C6H H6H 118.6
O1J Fe5 O2K 100.8(2)
O1J Fe5 F85 169.92(19)
O2K Fe5 F85 89.24(18)
O1J Fe5 F56 93.7(2)
O2K Fe5 F56 87.27(19)
F85 Fe5 F56 87.85(16)
O1J Fe5 N22J 85.8(2)
O2K Fe5 N22J 172.9(2)
F85 Fe5 N22J 84.2(2)
F56 Fe5 N22J 89.78(19)
O1J Fe5 N1N 90.5(2)
O2K Fe5 N1N 96.0(2)
F85 Fe5 N1N 87.3(2)
F56 Fe5 N1N 174.1(2)
N22J Fe5 N1N 86.4(2)
O1K Fe6 F56 167.9(2)
O1K Fe6 O2L 98.8(2)
F56 Fe6 O2L 93.20(19)
O1K Fe6 F67 93.56(19)
F56 Fe6 F67 88.97(16)
O2L Fe6 F67 85.25(18)
O1K Fe6 N22K 84.6(2)
F56 Fe6 N22K 83.6(2)
O2L Fe6 N22K 173.3(2)
F67 Fe6 N22K 88.81(19)
O1K Fe6 N1P 91.2(2)
F56 Fe6 N1P 87.4(2)
O2L Fe6 N1P 89.3(2)
F67 Fe6 N1P 173.3(2)
N22K Fe6 N1P 96.4(2)
O1L Fe7 O2M 102.52(19)
O1L Fe7 F67 167.03(18)
O2M Fe7 F67 90.45(17)
O1L Fe7 F78 90.96(19)
O2M Fe7 F78 86.96(18)
F67 Fe7 F78 89.87(17)
O1L Fe7 N22L 84.1(2)
O2M Fe7 N22L 172.5(2)
F67 Fe7 N22L 83.01(19)
F78 Fe7 N22L 89.4(2)
O1L Fe7 N1Q 89.7(2)
O2M Fe7 N1Q 90.5(2)
F67 Fe7 N1Q 90.0(2)
F78 Fe7 N1Q 177.5(2)
N22L Fe7 N1Q 93.1(2)
O1M Fe8 O2J 100.5(2)
O1M Fe8 F78 167.6(2)
O2J Fe8 F78 91.77(18)
O1M Fe8 F85 93.53(18)
O2J Fe8 F85 87.60(18)
F78 Fe8 F85 88.36(16)
O1M Fe8 N22M 84.8(2)
O2J Fe8 N22M 172.9(2)
F78 Fe8 N22M 83.06(19)
F85 Fe8 N22M 87.42(18)
O1M Fe8 N1R 91.3(2)
O2J Fe8 N1R 90.3(2)
F78 Fe8 N1R 87.18(19)
F85 Fe8 N1R 175.01(19)
N22M Fe8 N1R 94.2(2)
Fe6 F56 Fe5 123.57(19)
Fe7 F67 Fe6 122.61(19)
Fe8 F78 Fe7 123.7(2)
Fe8 F85 Fe5 121.61(19)
C1J O1J Fe5 130.9(5)
O1J C1J C6J 117.6(7)
O1J C1J C2J 123.4(6)
C6J C1J C2J 118.9(7)
N22J O2J Fe8 118.1(4)
C3J C2J C1J 117.5(7)
C3J C2J C21J 118.8(6)
C1J C2J C21J 123.6(6)
C4J C3J C2J 122.5(7)
C4J C3J H3J 118.7
C2J C3J H3J 118.7
C3J C4J C5J 118.9(7)
C3J C4J H4J 120.5
C5J C4J H4J 120.5
C6J C5J C4J 120.5(7)
C6J C5J H5J 119.7
C4J C5J H5J 119.7
C5J C6J C1J 121.5(7)
C5J C6J H6J 119.2
C1J C6J H6J 119.2
N22J C21J C2J 121.5(6)
N22J C21J C23J 118.4(6)
C2J C21J C23J 120.0(6)
C21J N22J O2J 115.0(6)
C21J N22J Fe5 127.7(5)
O2J N22J Fe5 117.0(4)
C28J C23J C24J 119.2(7)
C28J C23J C21J 122.3(7)
C24J C23J C21J 118.5(7)
C25J C24J C23J 119.5(8)
C25J C24J H24J 120.3
C23J C24J H24J 120.3
C26J C25J C24J 120.1(9)
C26J C25J H25J 119.9
C24J C25J H25J 119.9
C25J C26J C27J 120.8(8)
C25J C26J H26J 119.6
C27J C26J H26J 119.6
C26J C27J C28J 120.6(9)
C26J C27J H27J 119.7
C28J C27J H27J 119.7
C27J C28J C23J 119.8(8)
C27J C28J H28J 120.1
C23J C28J H28J 120.1
C1K O1K Fe6 128.4(5)
O1K C1K C2K 123.6(7)
O1K C1K C6K 117.8(7)
C2K C1K C6K 118.6(7)
N22K O2K Fe5 117.7(4)
C1K C2K C3K 117.4(8)
C1K C2K C21K 123.6(7)
C3K C2K C21K 119.1(8)
C4K C3K C2K 122.8(9)
C4K C3K H3K 118.6
C2K C3K H3K 118.6
C3K C4K C5K 120.1(9)
C3K C4K H4K 119.9
C5K C4K H4K 119.9
C4K C5K C6K 119.9(9)
C4K C5K H5K 120.1
C6K C5K H5K 120.1
C5K C6K C1K 121.2(8)
C5K C6K H6K 119.4
C1K C6K H6K 119.4
N22K C21K C2K 121.2(7)
N22K C21K C23K 119.1(7)
C2K C21K C23K 119.7(6)
C21K N22K O2K 114.8(6)
C21K N22K Fe6 126.3(5)
O2K N22K Fe6 118.3(4)
C28K C23K C24K 117.9(8)
C28K C23K C21K 122.2(7)
C24K C23K C21K 119.9(7)
C25K C24K C23K 121.0(8)
C25K C24K H24K 119.5
C23K C24K H24K 119.5
C24K C25K C26K 118.7(8)
C24K C25K H25K 120.6
C26K C25K H25K 120.6
C27K C26K C25K 120.8(8)
C27K C26K H26K 119.6
C25K C26K H26K 119.6
C26K C27K C28K 118.6(8)
C26K C27K H27K 120.7
C28K C27K H27K 120.7
C23K C28K C27K 122.9(8)
C23K C28K H28K 118.6
C27K C28K H28K 118.6
C1L O1L Fe7 129.7(4)
O1L C1L C2L 123.6(6)
O1L C1L C6L 117.8(6)
C2L C1L C6L 118.5(6)
N22L O2L Fe6 115.2(4)
C3L C2L C1L 118.2(7)
C3L C2L C21L 118.1(7)
C1L C2L C21L 123.5(6)
C4L C3L C2L 121.9(8)
C4L C3L H3L 119.0
C2L C3L H3L 119.0
C5L C4L C3L 119.1(8)
C5L C4L H4L 120.4
C3L C4L H4L 120.4
C4L C5L C6L 120.7(8)
C4L C5L H5L 119.7
C6L C5L H5L 119.7
C5L C6L C1L 121.4(7)
C5L C6L H6L 119.3
C1L C6L H6L 119.3
N22L C21L C23L 120.9(7)
N22L C21L C2L 120.0(6)
C23L C21L C2L 119.1(6)
C21L N22L O2L 114.1(6)
C21L N22L Fe7 126.8(5)
O2L N22L Fe7 117.7(4)
C28L C23L C24L 118.5(7)
C28L C23L C21L 123.6(7)
C24L C23L C21L 117.9(7)
C23L C24L C25L 121.1(8)
C23L C24L H24L 119.5
C25L C24L H24L 119.5
C26L C25L C24L 118.5(9)
C26L C25L H25L 120.7
C24L C25L H25L 120.7
C27L C26L C25L 120.1(9)
C27L C26L H26L 119.9
C25L C26L H26L 119.9
C26L C27L C28L 121.6(8)
C26L C27L H27L 119.2
C28L C27L H27L 119.2
C23L C28L C27L 120.1(8)
C23L C28L H28L 120.0
C27L C28L H28L 120.0
C1M O1M Fe8 131.1(4)
O1M C1M C6M 119.0(7)
O1M C1M C2M 122.0(6)
C6M C1M C2M 119.0(7)
N22M O2M Fe7 117.6(4)
C1M C2M C3M 117.0(6)
C1M C2M C21M 124.4(6)
C3M C2M C21M 118.4(6)
C4M C3M C2M 122.3(7)
C4M C3M H3M 118.8
C2M C3M H3M 118.8
C5M C4M C3M 119.5(7)
C5M C4M H4M 120.2
C3M C4M H4M 120.2
C4M C5M C6M 120.2(7)
C4M C5M H5M 119.9
C6M C5M H5M 119.9
C5M C6M C1M 122.0(8)
C5M C6M H6M 119.0
C1M C6M H6M 119.0
N22M C21M C2M 121.0(7)
N22M C21M C23M 121.1(6)
C2M C21M C23M 117.9(6)
C21M N22M O2M 115.0(6)
C21M N22M Fe8 127.4(5)
O2M N22M Fe8 117.6(4)
C24M C23M C28M 119.0(8)
C24M C23M C21M 120.9(7)
C28M C23M C21M 120.1(7)
C23M C24M C25M 119.5(10)
C23M C24M H24M 120.2
C25M C24M H24M 120.2
C26M C25M C24M 121.1(11)
C26M C25M H25M 119.5
C24M C25M H25M 119.5
C27M C26M C25M 120.1(11)
C27M C26M H26M 120.0
C25M C26M H26M 120.0
C26M C27M C28M 120.3(11)
C26M C27M H27M 119.9
C28M C27M H27M 119.9
C27M C28M C23M 120.0(10)
C27M C28M H28M 120.0
C23M C28M H28M 120.0
C2N N1N C6N 116.8(7)
C2N N1N Fe5 121.7(5)
C6N N1N Fe5 121.3(5)
N1N C2N C3N 124.8(8)
N1N C2N H2N 117.6
C3N C2N H2N 117.6
C2N C3N C4N 117.8(8)
C2N C3N H3N 121.1
C4N C3N H3N 121.1
C5N C4N C3N 118.5(8)
C5N C4N H4N 120.8
C3N C4N H4N 120.8
C6N C5N C4N 119.4(8)
C6N C5N H5N 120.3
C4N C5N H5N 120.3
N1N C6N C5N 122.7(8)
N1N C6N H6N 118.6
C5N C6N H6N 118.6
C2P N1P C6P 117.6(7)
C2P N1P Fe6 123.8(5)
C6P N1P Fe6 118.5(6)
N1P C2P C3P 122.7(9)
N1P C2P H2P 118.6
C3P C2P H2P 118.6
C4P C3P C2P 118.9(9)
C4P C3P H3P 120.6
C2P C3P H3P 120.6
C5P C4P C3P 120.2(9)
C5P C4P H4P 119.9
C3P C4P H4P 119.9
C4P C5P C6P 117.7(10)
C4P C5P H5P 121.1
C6P C5P H5P 121.1
N1P C6P C5P 122.8(9)
N1P C6P H6P 118.6
C5P C6P H6P 118.6
C6Q N1Q C2Q 116.6(7)
C6Q N1Q Fe7 120.7(6)
C2Q N1Q Fe7 122.6(5)
N1Q C2Q C3Q 123.4(8)
N1Q C2Q H2Q 118.3
C3Q C2Q H2Q 118.3
C4Q C3Q C2Q 119.7(8)
C4Q C3Q H3Q 120.2
C2Q C3Q H3Q 120.2
C3Q C4Q C5Q 119.5(9)
C3Q C4Q H4Q 120.3
C5Q C4Q H4Q 120.3
C6Q C5Q C4Q 117.4(9)
C6Q C5Q H5Q 121.3
C4Q C5Q H5Q 121.3
N1Q C6Q C5Q 123.4(9)
N1Q C6Q H6Q 118.3
C5Q C6Q H6Q 118.3
C2R N1R C6R 117.3(7)
C2R N1R Fe8 122.6(5)
C6R N1R Fe8 120.0(5)
N1R C2R C3R 122.9(9)
N1R C2R H2R 118.5
C3R C2R H2R 118.5
C4R C3R C2R 119.1(10)
C4R C3R H3R 120.4
C2R C3R H3R 120.4
C3R C4R C5R 119.5(9)
C3R C4R H4R 120.3
C5R C4R H4R 120.3
C4R C5R C6R 119.4(9)
C4R C5R H5R 120.3
C6R C5R H5R 120.3
N1R C6R C5R 121.7(8)
N1R C6R H6R 119.1
C5R C6R H6R 119.1

loop_
_geom_bond_atom_site_label_1
_geom_bond_atom_site_label_2
_geom_bond_distance
Fe1 O1A 1.898(5)
Fe1 O2B 1.930(4)
Fe1 F41 1.971(4)
Fe1 F12 1.977(4)
Fe1 N22A 2.156(5)
Fe1 N1E 2.165(6)
Fe2 O1B 1.899(5)
Fe2 O2C 1.939(5)
Fe2 F12 1.973(4)
Fe2 F23 1.981(4)
Fe2 N1F 2.126(4)
Fe2 N22B 2.136(6)
Fe3 O1C 1.909(5)
Fe3 O2D 1.937(5)
Fe3 F23 1.972(4)
Fe3 F34 1.991(4)
Fe3 N22C 2.121(6)
Fe3 N1G 2.150(6)
Fe4 O1D 1.906(5)
Fe4 O2A 1.943(5)
Fe4 F41 1.957(4)
Fe4 F34 1.969(4)
Fe4 N1H 2.139(6)
Fe4 N22D 2.152(6)
O1A C1A 1.321(8)
C1A C6A 1.383(10)
C1A C2A 1.402(10)
C2A C3A 1.413(9)
C2A C21A 1.471(10)
C3A C4A 1.362(10)
C3A H3A 0.9500
C4A C5A 1.373(11)
C4A H4A 0.9500
C5A C6A 1.379(10)
C5A H5A 0.9500
C6A H6A 0.9500
C21A N22A 1.302(8)
C21A C23A 1.490(9)
N22A O2A 1.368(7)
C23A C28A 1.361(11)
C23A C24A 1.402(11)
C24A C25A 1.364(11)
C24A H24A 0.9500
C25A C26A 1.382(14)
C25A H25A 0.9500
C26A C27A 1.355(14)
C26A H26A 0.9500
C27A C28A 1.398(12)
C27A H27A 0.9500
C28A H28A 0.9500
O1B C1B 1.317(9)
C1B C6B 1.387(10)
C1B C2B 1.430(10)
O2B N22B 1.358(7)
C2B C3B 1.406(10)
C2B C21B 1.482(11)
C3B C4B 1.356(11)
C3B H3B 0.9500
C4B C5B 1.388(11)
C4B H4B 0.9500
C5B C6B 1.371(11)
C5B H5B 0.9500
C6B H6B 0.9500
C21B N22B 1.292(9)
C21B C23B 1.506(10)
C23B C24B 1.382(11)
C23B C28B 1.393(10)
C24B C25B 1.379(11)
C24B H24B 0.9500
C25B C26B 1.364(12)
C25B H25B 0.9500
C26B C27B 1.372(12)
C26B H26B 0.9500
C27B C28B 1.386(11)
C27B H27B 0.9500
C28B H28B 0.9500
O1C C1C 1.328(8)
C1C C6C 1.391(10)
C1C C2C 1.407(11)
O2C N22C 1.388(7)
C2C C3C 1.411(10)
C2C C21C 1.489(10)
C3C C4C 1.368(11)
C3C H3C 0.9500
C4C C5C 1.392(12)
C4C H4C 0.9500
C5C C6C 1.358(11)
C5C H5C 0.9500
C6C H6C 0.9500
C21C N22C 1.280(8)
C21C C23C 1.499(10)
C23C C24C 1.380(11)
C23C C28C 1.385(10)
C24C C25C 1.369(11)
C24C H24C 0.9500
C25C C26C 1.365(12)
C25C H25C 0.9500
C26C C27C 1.366(12)
C26C H26C 0.9500
C27C C28C 1.381(11)
C27C H27C 0.9500
C28C H28C 0.9500
O1D C1D 1.320(8)
C1D C6D 1.381(10)
C1D C2D 1.419(10)
O2D N22D 1.369(7)
C2D C3D 1.410(10)
C2D C21D 1.476(10)
C3D C4D 1.365(10)
C3D H3D 0.9500
C4D C5D 1.364(12)
C4D H4D 0.9500
C5D C6D 1.393(10)
C5D H5D 0.9500
C6D H6D 0.9500
C21D N22D 1.300(8)
C21D C23D 1.473(11)
C23D C24D 1.385(11)
C23D C28D 1.394(11)
C24D C25D 1.373(12)
C24D H24D 0.9500
C25D C26D 1.349(13)
C25D H25D 0.9500
C26D C27D 1.389(14)
C26D H26D 0.9500
C27D C28D 1.382(12)
C27D H27D 0.9500
C28D H28D 0.9500
N1E C2E 1.328(9)
N1E C6E 1.334(10)
C2E C3E 1.370(10)
C2E H2E 0.9500
C3E C4E 1.349(12)
C3E H3E 0.9500
C4E C5E 1.362(12)
C4E H4E 0.9500
C5E C6E 1.356(11)
C5E H5E 0.9500
C6E H6E 0.9500
N1F C2F 1.3900
N1F C6F 1.3900
C2F C3F 1.3900
C2F H2F 0.9500
C3F C4F 1.3900
C3F H3F 0.9500
C4F C5F 1.3900
C4F H4F 0.9500
C5F C6F 1.3900
C5F H5F 0.9500
C6F H6F 0.9500
N1G C2G 1.305(10)
N1G C6G 1.339(11)
C2G C3G 1.392(12)
C2G H2G 0.9500
C3G C4G 1.313(13)
C3G H3G 0.9500
C4G C5G 1.369(13)
C4G H4G 0.9500
C5G C6G 1.352(12)
C5G H5G 0.9500
C6G H6G 0.9500
N1H C2H 1.321(9)
N1H C6H 1.323(9)
C2H C3H 1.394(11)
C2H H2H 0.9500
C3H C4H 1.352(12)
C3H H3H 0.9500
C4H C5H 1.360(12)
C4H H4H 0.9500
C5H C6H 1.383(11)
C5H H5H 0.9500
C6H H6H 0.9500
Fe5 O1J 1.882(5)
Fe5 O2K 1.940(5)
Fe5 F85 1.986(4)
Fe5 F56 1.992(4)
Fe5 N22J 2.124(6)
Fe5 N1N 2.157(6)
Fe6 O1K 1.898(5)
Fe6 F56 1.950(4)
Fe6 O2L 1.956(5)
Fe6 F67 1.995(4)
Fe6 N22K 2.138(6)
Fe6 N1P 2.149(6)
Fe7 O1L 1.919(5)
Fe7 O2M 1.933(4)
Fe7 F67 1.969(4)
Fe7 F78 1.974(4)
Fe7 N22L 2.118(6)
Fe7 N1Q 2.158(6)
Fe8 O1M 1.896(5)
Fe8 O2J 1.922(5)
Fe8 F78 1.967(4)
Fe8 F85 1.974(4)
Fe8 N22M 2.141(6)
Fe8 N1R 2.174(6)
O1J C1J 1.337(8)
C1J C6J 1.396(10)
C1J C2J 1.421(10)
O2J N22J 1.385(7)
C2J C3J 1.411(10)
C2J C21J 1.456(10)
C3J C4J 1.371(10)
C3J H3J 0.9500
C4J C5J 1.387(10)
C4J H4J 0.9500
C5J C6J 1.374(10)
C5J H5J 0.9500
C6J H6J 0.9500
C21J N22J 1.294(8)
C21J C23J 1.498(10)
C23J C28J 1.380(11)
C23J C24J 1.409(11)
C24J C25J 1.386(10)
C24J H24J 0.9500
C25J C26J 1.357(13)
C25J H25J 0.9500
C26J C27J 1.365(13)
C26J H26J 0.9500
C27J C28J 1.380(11)
C27J H27J 0.9500
C28J H28J 0.9500
O1K C1K 1.320(9)
C1K C2K 1.396(11)
C1K C6K 1.424(11)
O2K N22K 1.381(8)
C2K C3K 1.417(11)
C2K C21K 1.469(11)
C3K C4K 1.352(12)
C3K H3K 0.9500
C4K C5K 1.367(13)
C4K H4K 0.9500
C5K C6K 1.375(11)
C5K H5K 0.9500
C6K H6K 0.9500
C21K N22K 1.295(9)
C21K C23K 1.496(11)
C23K C28K 1.341(11)
C23K C24K 1.409(11)
C24K C25K 1.383(11)
C24K H24K 0.9500
C25K C26K 1.387(12)
C25K H25K 0.9500
C26K C27K 1.373(13)
C26K H26K 0.9500
C27K C28K 1.389(12)
C27K H27K 0.9500
C28K H28K 0.9500
O1L C1L 1.321(8)
C1L C2L 1.404(9)
C1L C6L 1.412(10)
O2L N22L 1.386(7)
C2L C3L 1.399(10)
C2L C21L 1.479(10)
C3L C4L 1.391(11)
C3L H3L 0.9500
C4L C5L 1.365(11)
C4L H4L 0.9500
C5L C6L 1.369(11)
C5L H5L 0.9500
C6L H6L 0.9500
C21L N22L 1.294(9)
C21L C23L 1.476(10)
C23L C28L 1.373(10)
C23L C24L 1.384(11)
C24L C25L 1.398(12)
C24L H24L 0.9500
C25L C26L 1.387(12)
C25L H25L 0.9500
C26L C27L 1.341(12)
C26L H26L 0.9500
C27L C28L 1.384(11)
C27L H27L 0.9500
C28L H28L 0.9500
O1M C1M 1.328(8)
C1M C6M 1.389(10)
C1M C2M 1.407(10)
O2M N22M 1.385(7)
C2M C3M 1.410(9)
C2M C21M 1.459(10)
C3M C4M 1.382(11)
C3M H3M 0.9500
C4M C5M 1.349(11)
C4M H4M 0.9500
C5M C6M 1.375(10)
C5M H5M 0.9500
C6M H6M 0.9500
C21M N22M 1.300(8)
C21M C23M 1.477(10)
C23M C24M 1.358(11)
C23M C28M 1.393(11)
C24M C25M 1.381(14)
C24M H24M 0.9500
C25M C26M 1.355(17)
C25M H25M 0.9500
C26M C27M 1.342(17)
C26M H26M 0.9500
C27M C28M 1.376(13)
C27M H27M 0.9500
C28M H28M 0.9500
N1N C2N 1.319(9)
N1N C6N 1.338(10)
C2N C3N 1.365(11)
C2N H2N 0.9500
C3N C4N 1.379(12)
C3N H3N 0.9500
C4N C5N 1.373(11)
C4N H4N 0.9500
C5N C6N 1.368(11)
C5N H5N 0.9500
C6N H6N 0.9500
N1P C2P 1.305(10)
N1P C6P 1.339(10)
C2P C3P 1.372(11)
C2P H2P 0.9500
C3P C4P 1.350(13)
C3P H3P 0.9500
C4P C5P 1.348(14)
C4P H4P 0.9500
C5P C6P 1.376(12)
C5P H5P 0.9500
C6P H6P 0.9500
N1Q C6Q 1.334(10)
N1Q C2Q 1.339(9)
C2Q C3Q 1.370(11)
C2Q H2Q 0.9500
C3Q C4Q 1.334(12)
C3Q H3Q 0.9500
C4Q C5Q 1.393(13)
C4Q H4Q 0.9500
C5Q C6Q 1.390(12)
C5Q H5Q 0.9500
C6Q H6Q 0.9500
N1R C2R 1.321(10)
N1R C6R 1.352(9)
C2R C3R 1.397(12)
C2R H2R 0.9500
C3R C4R 1.333(13)
C3R H3R 0.9500
C4R C5R 1.367(13)
C4R H4R 0.9500
C5R C6R 1.383(11)
C5R H5R 0.9500
C6R H6R 0.9500
